data_2230000
loop_
_publ_author_name
'Wahab, Nor Asiken Abdul'
'Baba, Ibrahim'
'Mohamed Tahir, Mohamed Ibrahim'
'Tiekink, Edward R. T.'

_publ_section_title
;
 Bis(<i>N</i>-isopropyl-<i>N</i>-methyldithiocarbamato-\k^2^<i>S</i>,<i>S</i>')(1,10-phenanthroline-\k^2^<i>N</i>,<i>N</i>')zinc
;
_journal_coeditor_code HB5835
_journal_issue 5
_journal_name_full 'Acta Crystallographica Section E'
_journal_page_first m553
_journal_page_last m554
_journal_paper_doi 10.1107/S1600536811012499
_journal_volume 67
_journal_year 2011
_chemical_formula_iupac '[Zn (C5 H10 N S2)2 (C12 H8 N2)]'
_chemical_formula_moiety 'C22 H28 N4 S4 Zn'
_chemical_formula_sum 'C22 H28 N4 S4 Zn'
_chemical_formula_weight 542.09
_chemical_name_systematic
;
Bis(<i>N</i>-isopropyl-<i>N</i>-methyldithiocarbamato-
\k^2^<i>S</i>,<i>S</i>')(1,10-phenanthroline-\k^2^<i>N</i>,<i>N</i>')zinc
;
_space_group_IT_number 14
_symmetry_cell_setting monoclinic
_symmetry_space_group_name_Hall '-P 2yn'
_symmetry_space_group_name_H-M 'P 1 21/n 1'
_atom_sites_solution_hydrogens geom
_atom_sites_solution_primary direct
_atom_sites_solution_secondary difmap
_audit_creation_method SHELXL-97
_cell_angle_alpha 90
_cell_angle_beta 101.738(2)
_cell_angle_gamma 90
_cell_formula_units_Z 4
_cell_length_a 11.8015(3)
_cell_length_b 16.6316(4)
_cell_length_c 13.7505(3)
_cell_measurement_reflns_used 11977
_cell_measurement_temperature 150(2)
_cell_measurement_theta_max 29
_cell_measurement_theta_min 2
_cell_volume 2642.48(11)
_computing_cell_refinement 'CrysAlis PRO (Oxford Diffraction, 2010)'
_computing_data_collection 'CrysAlis PRO (Oxford Diffraction, 2010)'
_computing_data_reduction 'CrysAlis PRO (Oxford Diffraction, 2010)'
_computing_molecular_graphics 'ORTEP-3 (Farrugia, 1997) and DIAMOND (Brandenburg, 2006)'
_computing_publication_material 'publCIF (Westrip, 2010)'
_computing_structure_refinement 'SHELXL97 (Sheldrick, 2008)'
_computing_structure_solution 'SHELXS97 (Sheldrick, 2008)'
_diffrn_ambient_temperature 150(2)
_diffrn_detector_area_resol_mean 16.1952
_diffrn_measured_fraction_theta_full 0.990
_diffrn_measured_fraction_theta_max 0.990
_diffrn_measurement_device_type 'Oxford Diffraction Xcaliber Eos Gemini'
_diffrn_measurement_method \w
_diffrn_radiation_monochromator graphite
_diffrn_radiation_source 'fine-focus sealed tube'
_diffrn_radiation_type MoK\a
_diffrn_radiation_wavelength 0.71073
_diffrn_reflns_av_R_equivalents 0.064
_diffrn_reflns_av_sigmaI/netI 0.045
_diffrn_reflns_limit_h_max 15
_diffrn_reflns_limit_h_min -15
_diffrn_reflns_limit_k_max 21
_diffrn_reflns_limit_k_min -21
_diffrn_reflns_limit_l_max 17
_diffrn_reflns_limit_l_min -17
_diffrn_reflns_number 33394
_diffrn_reflns_theta_full 27.5
_diffrn_reflns_theta_max 27.5
_diffrn_reflns_theta_min 2.2
_diffrn_standards_decay_% 0
_diffrn_standards_interval_count 0
_diffrn_standards_interval_time 0
_diffrn_standards_number 0
_exptl_absorpt_coefficient_mu 1.262
_exptl_absorpt_correction_T_max 0.860
_exptl_absorpt_correction_T_min 0.777
_exptl_absorpt_correction_type multi-scan
_exptl_absorpt_process_details '(CrysAlis PRO; Oxford Diffraction, 2010)'
_exptl_crystal_colour pale-yellow
_exptl_crystal_density_diffrn 1.363
_exptl_crystal_density_method 'not measured'
_exptl_crystal_description prism
_exptl_crystal_F_000 1128
_exptl_crystal_size_max 0.25
_exptl_crystal_size_mid 0.20
_exptl_crystal_size_min 0.12
_refine_diff_density_max 0.66
_refine_diff_density_min -0.50
_refine_ls_extinction_method none
_refine_ls_goodness_of_fit_ref 1.04
_refine_ls_hydrogen_treatment constr
_refine_ls_matrix_type full
_refine_ls_number_parameters 286
_refine_ls_number_reflns 6001
_refine_ls_number_restraints 6
_refine_ls_restrained_S_all 1.05
_refine_ls_R_factor_all 0.051
_refine_ls_R_factor_gt 0.036
_refine_ls_shift/su_max 0.001
_refine_ls_shift/su_mean 0.000
_refine_ls_structure_factor_coef Fsqd
_refine_ls_weighting_details 'calc w=1/[\s^2^(Fo^2^)+(0.0376P)^2^+1.5727P] where P=(Fo^2^+2Fc^2^)/3'
_refine_ls_weighting_scheme calc
_refine_ls_wR_factor_gt 0.083
_refine_ls_wR_factor_ref 0.093
_reflns_number_gt 4814
_reflns_number_total 6001
_reflns_threshold_expression I>2\s(I)
_cod_data_source_file hb5835.cif
_cod_data_source_block I
_cod_original_sg_symbol_H-M 'P 21/n'
_cod_database_code 2230000
_cod_database_fobs_code 2230000

loop_
_symmetry_equiv_pos_as_xyz
'x, y, z'
'-x+1/2, y+1/2, -z+1/2'
'-x, -y, -z'
'x-1/2, -y-1/2, z-1/2'

loop_
_atom_site_type_symbol
_atom_site_label
_atom_site_fract_x
_atom_site_fract_y
_atom_site_fract_z
_atom_site_U_iso_or_equiv
_atom_site_adp_type
_atom_site_calc_flag
_atom_site_refinement_flags
_atom_site_occupancy
_atom_site_disorder_assembly
_atom_site_disorder_group
Zn Zn 0.74542(2) 0.617296(16) 0.733396(19) 0.02087(9) Uani d . 1 . .
S S1 0.88167(5) 0.51904(4) 0.82966(4) 0.02410(14) Uani d . 1 . .
S S2 0.94125(6) 0.63431(4) 0.68609(4) 0.02614(15) Uani d . 1 . .
S S3 0.74451(5) 0.71890(4) 0.86753(4) 0.02513(15) Uani d . 1 . .
S S4 0.57158(5) 0.59097(4) 0.80817(4) 0.02474(14) Uani d . 1 . .
N N1 1.08885(19) 0.52534(15) 0.78012(17) 0.0349(5) Uani d . 1 . .
N N2 0.55956(18) 0.70121(13) 0.94727(15) 0.0289(5) Uani d . 1 . .
N N3 0.68974(16) 0.53855(11) 0.60453(13) 0.0188(4) Uani d . 1 . .
N N4 0.65988(16) 0.69879(11) 0.61528(14) 0.0206(4) Uani d . 1 . .
C C1 0.9824(2) 0.55502(15) 0.76623(17) 0.0239(5) Uani d . 1 . .
C C2 1.1701(3) 0.5547(2) 0.7204(3) 0.0553(9) Uani d . 1 . .
H H2A 1.1340 0.5512 0.6497 0.083 Uiso calc R 1 . .
H H2B 1.2404 0.5218 0.7338 0.083 Uiso calc R 1 . .
H H2C 1.1901 0.6108 0.7377 0.083 Uiso calc R 1 . .
C C3 1.1290(3) 0.45930(18) 0.8512(2) 0.0450(8) Uani d . 1 . .
H H3 1.0679 0.4513 0.8911 0.054 Uiso calc R 1 . .
C C4 1.1391(4) 0.3815(2) 0.7977(4) 0.0847(14) Uani d . 1 . .
H H4A 1.0650 0.3692 0.7534 0.127 Uiso calc R 1 . .
H H4B 1.1594 0.3380 0.8463 0.127 Uiso calc R 1 . .
H H4C 1.1995 0.3865 0.7586 0.127 Uiso calc R 1 . .
C C5 1.2390(3) 0.4817(2) 0.9235(3) 0.0609(10) Uani d . 1 . .
H H5A 1.3038 0.4822 0.8888 0.091 Uiso calc R 1 . .
H H5B 1.2543 0.4422 0.9774 0.091 Uiso calc R 1 . .
H H5C 1.2302 0.5351 0.9510 0.091 Uiso calc R 1 . .
C C6 0.6178(2) 0.67345(14) 0.88098(16) 0.0214(5) Uani d . 1 . .
C C7 0.5997(3) 0.77392(18) 1.0047(2) 0.0433(7) Uani d U 1 . .
H H7A 0.6762 0.7640 1.0463 0.065 Uiso calc R 1 . .
H H7B 0.5450 0.7878 1.0470 0.065 Uiso calc R 1 . .
H H7C 0.6046 0.8185 0.9591 0.065 Uiso calc R 1 . .
C C8 0.4491(2) 0.66584(18) 0.9609(2) 0.0331(6) Uani d . 1 . .
H H8 0.4375 0.6144 0.9225 0.040 Uiso calc R 1 . .
C C9 0.3502(3) 0.7211(2) 0.9181(3) 0.0684(11) Uani d . 1 . .
H H9A 0.3586 0.7718 0.9551 0.103 Uiso calc R 1 . .
H H9B 0.2768 0.6956 0.9234 0.103 Uiso calc R 1 . .
H H9C 0.3507 0.7317 0.8481 0.103 Uiso calc R 1 . .
C C10 0.4521(3) 0.6458(2) 1.0693(2) 0.0504(8) Uani d . 1 . .
H H10A 0.5227 0.6155 1.0964 0.076 Uiso calc R 1 . .
H H10B 0.3843 0.6133 1.0743 0.076 Uiso calc R 1 . .
H H10C 0.4513 0.6957 1.1071 0.076 Uiso calc R 1 . .
C C11 0.7038(2) 0.45954(14) 0.60029(17) 0.0229(5) Uani d . 1 . .
H H11 0.7385 0.4319 0.6593 0.027 Uiso calc R 1 . .
C C12 0.6698(2) 0.41511(14) 0.51280(17) 0.0231(5) Uani d . 1 . .
H H12 0.6806 0.3585 0.5130 0.028 Uiso calc R 1 . .
C C13 0.6210(2) 0.45394(14) 0.42725(17) 0.0216(5) Uani d . 1 . .
H H13 0.5981 0.4246 0.3672 0.026 Uiso calc R 1 . .
C C14 0.60452(19) 0.53794(14) 0.42823(16) 0.0196(5) Uani d . 1 . .
C C15 0.64063(18) 0.57743(13) 0.51983(16) 0.0168(4) Uani d . 1 . .
C C16 0.62276(19) 0.66277(13) 0.52604(16) 0.0176(5) Uani d . 1 . .
C C17 0.56638(19) 0.70521(14) 0.44123(16) 0.0200(5) Uani d . 1 . .
C C18 0.5324(2) 0.66342(15) 0.34901(17) 0.0254(5) Uani d . 1 . .
H H18 0.4959 0.6921 0.2914 0.031 Uiso calc R 1 . .
C C19 0.5516(2) 0.58322(15) 0.34272(16) 0.0245(5) Uani d . 1 . .
H H19 0.5295 0.5568 0.2805 0.029 Uiso calc R 1 . .
C C20 0.5474(2) 0.78788(14) 0.45176(18) 0.0243(5) Uani d . 1 . .
H H20 0.5083 0.8185 0.3968 0.029 Uiso calc R 1 . .
C C21 0.5854(2) 0.82358(15) 0.54158(19) 0.0270(5) Uani d . 1 . .
H H21 0.5734 0.8795 0.5497 0.032 Uiso calc R 1 . .
C C22 0.6422(2) 0.77763(14) 0.62167(18) 0.0258(5) Uani d . 1 . .
H H22 0.6694 0.8036 0.6835 0.031 Uiso calc R 1 . .

loop_
_atom_site_aniso_label
_atom_site_aniso_U_11
_atom_site_aniso_U_22
_atom_site_aniso_U_33
_atom_site_aniso_U_12
_atom_site_aniso_U_13
_atom_site_aniso_U_23
Zn 0.02263(16) 0.02294(16) 0.01688(14) 0.00262(11) 0.00360(10) -0.00228(11)
S1 0.0225(3) 0.0270(3) 0.0237(3) 0.0021(2) 0.0069(2) 0.0075(2)
S2 0.0278(3) 0.0285(3) 0.0229(3) -0.0016(3) 0.0070(2) 0.0066(3)
S3 0.0233(3) 0.0283(3) 0.0248(3) -0.0056(2) 0.0073(2) -0.0095(3)
S4 0.0247(3) 0.0272(3) 0.0226(3) -0.0051(2) 0.0054(2) -0.0087(2)
N1 0.0247(12) 0.0447(14) 0.0387(12) 0.0059(10) 0.0144(10) 0.0145(11)
N2 0.0262(12) 0.0332(12) 0.0304(11) -0.0037(9) 0.0131(9) -0.0135(10)
N3 0.0195(10) 0.0179(10) 0.0192(9) 0.0016(8) 0.0045(7) -0.0008(8)
N4 0.0206(10) 0.0198(10) 0.0213(9) 0.0018(8) 0.0039(8) -0.0047(8)
C1 0.0251(13) 0.0258(13) 0.0217(11) -0.0010(10) 0.0071(9) -0.0021(10)
C2 0.0346(18) 0.078(3) 0.061(2) 0.0119(16) 0.0263(15) 0.0265(19)
C3 0.0325(16) 0.0416(18) 0.065(2) 0.0149(13) 0.0184(14) 0.0241(16)
C4 0.080(3) 0.049(2) 0.119(4) 0.018(2) 0.007(3) 0.003(2)
C5 0.041(2) 0.078(3) 0.061(2) 0.0160(18) 0.0045(16) 0.027(2)
C6 0.0208(12) 0.0241(13) 0.0191(11) -0.0006(9) 0.0034(9) -0.0035(9)
C7 0.0447(11) 0.0438(11) 0.0440(10) -0.0024(8) 0.0150(8) -0.0098(8)
C8 0.0276(15) 0.0411(16) 0.0346(14) -0.0039(12) 0.0155(11) -0.0053(12)
C9 0.036(2) 0.089(3) 0.084(3) 0.0108(19) 0.0224(18) 0.031(2)
C10 0.061(2) 0.056(2) 0.0398(17) -0.0082(17) 0.0231(15) -0.0037(15)
C11 0.0230(13) 0.0221(12) 0.0233(11) 0.0035(10) 0.0042(9) 0.0040(10)
C12 0.0241(13) 0.0176(12) 0.0282(12) 0.0024(9) 0.0070(10) -0.0021(10)
C13 0.0216(12) 0.0206(12) 0.0236(11) -0.0012(9) 0.0071(9) -0.0044(10)
C14 0.0176(12) 0.0210(12) 0.0209(11) -0.0019(9) 0.0053(9) -0.0024(9)
C15 0.0141(11) 0.0177(11) 0.0191(10) 0.0002(9) 0.0048(8) 0.0000(9)
C16 0.0161(11) 0.0167(11) 0.0205(11) -0.0011(9) 0.0049(8) -0.0014(9)
C17 0.0170(12) 0.0200(12) 0.0222(11) 0.0004(9) 0.0022(9) 0.0007(9)
C18 0.0283(14) 0.0245(13) 0.0207(11) -0.0016(10) -0.0019(10) 0.0023(10)
C19 0.0281(14) 0.0278(14) 0.0164(11) -0.0034(10) 0.0013(9) -0.0021(10)
C20 0.0224(13) 0.0212(13) 0.0285(12) 0.0014(10) 0.0029(10) 0.0043(10)
C21 0.0286(14) 0.0175(12) 0.0364(14) 0.0033(10) 0.0104(11) -0.0019(10)
C22 0.0296(14) 0.0216(13) 0.0262(12) 0.0021(10) 0.0058(10) -0.0060(10)

loop_
_atom_type_symbol
_atom_type_description
_atom_type_scat_dispersion_real
_atom_type_scat_dispersion_imag
_atom_type_scat_source
C C 0.0033 0.0016 'International Tables Vol C Tables 4.2.6.8 and 6.1.1.4'
H H 0.0000 0.0000 'International Tables Vol C Tables 4.2.6.8 and 6.1.1.4'
N N 0.0061 0.0033 'International Tables Vol C Tables 4.2.6.8 and 6.1.1.4'
S S 0.1246 0.1234 'International Tables Vol C Tables 4.2.6.8 and 6.1.1.4'
Zn Zn 0.2839 1.4301 'International Tables Vol C Tables 4.2.6.8 and 6.1.1.4'

loop_
_geom_angle_atom_site_label_1
_geom_angle_atom_site_label_2
_geom_angle_atom_site_label_3
_geom_angle_site_symmetry_1
_geom_angle_site_symmetry_3
_geom_angle
_geom_angle_publ_flag
N3 Zn N4 . . 75.76(7) ?
N3 Zn S1 . . 95.33(5) ?
N4 Zn S1 . . 162.22(5) ?
N3 Zn S3 . . 162.30(5) ?
N4 Zn S3 . . 93.33(5) ?
S1 Zn S3 . . 98.69(2) ?
N3 Zn S4 . . 95.23(5) ?
N4 Zn S4 . . 96.85(5) ?
S1 Zn S4 . . 99.30(2) ?
S3 Zn S4 . . 71.94(2) ?
N3 Zn S2 . . 89.90(5) ?
N4 Zn S2 . . 92.70(5) ?
S1 Zn S2 . . 71.65(2) ?
S3 Zn S2 . . 104.71(2) ?
S4 Zn S2 . . 170.02(2) ?
C1 S1 Zn . . 86.57(8) ?
C1 S2 Zn . . 84.50(8) ?
C6 S3 Zn . . 85.22(8) ?
C6 S4 Zn . . 84.85(8) ?
C1 N1 C2 . . 120.2(2) ?
C1 N1 C3 . . 122.5(2) ?
C2 N1 C3 . . 117.3(2) ?
C6 N2 C7 . . 119.9(2) ?
C6 N2 C8 . . 122.8(2) ?
C7 N2 C8 . . 117.2(2) ?
C11 N3 C15 . . 118.04(19) ?
C11 N3 Zn . . 127.37(15) ?
C15 N3 Zn . . 114.51(14) ?
C22 N4 C16 . . 117.9(2) ?
C22 N4 Zn . . 127.77(15) ?
C16 N4 Zn . . 114.32(15) ?
N1 C1 S1 . . 121.99(19) ?
N1 C1 S2 . . 120.82(19) ?
S1 C1 S2 . . 117.15(14) ?
N1 C2 H2A . . 109.5 ?
N1 C2 H2B . . 109.5 ?
H2A C2 H2B . . 109.5 ?
N1 C2 H2C . . 109.5 ?
H2A C2 H2C . . 109.5 ?
H2B C2 H2C . . 109.5 ?
N1 C3 C4 . . 111.2(3) ?
N1 C3 C5 . . 111.6(3) ?
C4 C3 C5 . . 112.9(3) ?
N1 C3 H3 . . 106.9 ?
C4 C3 H3 . . 106.9 ?
C5 C3 H3 . . 106.9 ?
C3 C4 H4A . . 109.5 ?
C3 C4 H4B . . 109.5 ?
H4A C4 H4B . . 109.5 ?
C3 C4 H4C . . 109.5 ?
H4A C4 H4C . . 109.5 ?
H4B C4 H4C . . 109.5 ?
C3 C5 H5A . . 109.5 ?
C3 C5 H5B . . 109.5 ?
H5A C5 H5B . . 109.5 ?
C3 C5 H5C . . 109.5 ?
H5A C5 H5C . . 109.5 ?
H5B C5 H5C . . 109.5 ?
N2 C6 S4 . . 121.87(19) ?
N2 C6 S3 . . 120.21(18) ?
S4 C6 S3 . . 117.92(14) ?
N2 C7 H7A . . 109.5 ?
N2 C7 H7B . . 109.5 ?
H7A C7 H7B . . 109.5 ?
N2 C7 H7C . . 109.5 ?
H7A C7 H7C . . 109.5 ?
H7B C7 H7C . . 109.5 ?
N2 C8 C9 . . 110.0(2) ?
N2 C8 C10 . . 111.5(2) ?
C9 C8 C10 . . 112.2(3) ?
N2 C8 H8 . . 107.7 ?
C9 C8 H8 . . 107.7 ?
C10 C8 H8 . . 107.7 ?
C8 C9 H9A . . 109.5 ?
C8 C9 H9B . . 109.5 ?
H9A C9 H9B . . 109.5 ?
C8 C9 H9C . . 109.5 ?
H9A C9 H9C . . 109.5 ?
H9B C9 H9C . . 109.5 ?
C8 C10 H10A . . 109.5 ?
C8 C10 H10B . . 109.5 ?
H10A C10 H10B . . 109.5 ?
C8 C10 H10C . . 109.5 ?
H10A C10 H10C . . 109.5 ?
H10B C10 H10C . . 109.5 ?
N3 C11 C12 . . 123.0(2) ?
N3 C11 H11 . . 118.5 ?
C12 C11 H11 . . 118.5 ?
C13 C12 C11 . . 119.3(2) ?
C13 C12 H12 . . 120.4 ?
C11 C12 H12 . . 120.4 ?
C12 C13 C14 . . 119.7(2) ?
C12 C13 H13 . . 120.1 ?
C14 C13 H13 . . 120.1 ?
C15 C14 C13 . . 117.0(2) ?
C15 C14 C19 . . 119.5(2) ?
C13 C14 C19 . . 123.5(2) ?
N3 C15 C14 . . 123.0(2) ?
N3 C15 C16 . . 117.49(19) ?
C14 C15 C16 . . 119.45(19) ?
N4 C16 C17 . . 122.6(2) ?
N4 C16 C15 . . 117.71(19) ?
C17 C16 C15 . . 119.66(19) ?
C20 C17 C16 . . 117.6(2) ?
C20 C17 C18 . . 123.0(2) ?
C16 C17 C18 . . 119.4(2) ?
C19 C18 C17 . . 120.9(2) ?
C19 C18 H18 . . 119.6 ?
C17 C18 H18 . . 119.6 ?
C18 C19 C14 . . 121.0(2) ?
C18 C19 H19 . . 119.5 ?
C14 C19 H19 . . 119.5 ?
C21 C20 C17 . . 119.3(2) ?
C21 C20 H20 . . 120.3 ?
C17 C20 H20 . . 120.3 ?
C20 C21 C22 . . 119.6(2) ?
C20 C21 H21 . . 120.2 ?
C22 C21 H21 . . 120.2 ?
N4 C22 C21 . . 122.9(2) ?
N4 C22 H22 . . 118.5 ?
C21 C22 H22 . . 118.5 ?

loop_
_geom_bond_atom_site_label_1
_geom_bond_atom_site_label_2
_geom_bond_site_symmetry_2
_geom_bond_distance
_geom_bond_publ_flag
Zn S1 . 2.4782(6) y
Zn S2 . 2.5408(7) y
Zn S3 . 2.5031(6) y
Zn S4 . 2.5132(7) y
Zn N3 . 2.1939(18) y
Zn N4 . 2.1970(19) y
S1 C1 . 1.719(2) ?
S2 C1 . 1.724(2) ?
S3 C6 . 1.718(2) ?
S4 C6 . 1.720(2) ?
N1 C1 . 1.326(3) ?
N1 C2 . 1.467(3) ?
N1 C3 . 1.483(3) ?
N2 C6 . 1.331(3) ?
N2 C7 . 1.469(3) ?
N2 C8 . 1.476(3) ?
N3 C11 . 1.327(3) ?
N3 C15 . 1.355(3) ?
N4 C22 . 1.334(3) ?
N4 C16 . 1.356(3) ?
C2 H2A . 0.9800 ?
C2 H2B . 0.9800 ?
C2 H2C . 0.9800 ?
C3 C4 . 1.506(5) ?
C3 C5 . 1.512(5) ?
C3 H3 . 1.0000 ?
C4 H4A . 0.9800 ?
C4 H4B . 0.9800 ?
C4 H4C . 0.9800 ?
C5 H5A . 0.9800 ?
C5 H5B . 0.9800 ?
C5 H5C . 0.9800 ?
C7 H7A . 0.9800 ?
C7 H7B . 0.9800 ?
C7 H7C . 0.9800 ?
C8 C9 . 1.508(4) ?
C8 C10 . 1.521(4) ?
C8 H8 . 1.0000 ?
C9 H9A . 0.9800 ?
C9 H9B . 0.9800 ?
C9 H9C . 0.9800 ?
C10 H10A . 0.9800 ?
C10 H10B . 0.9800 ?
C10 H10C . 0.9800 ?
C11 C12 . 1.399(3) ?
C11 H11 . 0.9500 ?
C12 C13 . 1.363(3) ?
C12 H12 . 0.9500 ?
C13 C14 . 1.411(3) ?
C13 H13 . 0.9500 ?
C14 C15 . 1.407(3) ?
C14 C19 . 1.429(3) ?
C15 C16 . 1.440(3) ?
C16 C17 . 1.409(3) ?
C17 C20 . 1.405(3) ?
C17 C18 . 1.430(3) ?
C18 C19 . 1.359(4) ?
C18 H18 . 0.9500 ?
C19 H19 . 0.9500 ?
C20 C21 . 1.362(3) ?
C20 H20 . 0.9500 ?
C21 C22 . 1.395(3) ?
C21 H21 . 0.9500 ?
C22 H22 . 0.9500 ?

loop_
_geom_hbond_atom_site_label_D
_geom_hbond_atom_site_label_H
_geom_hbond_atom_site_label_A
_geom_hbond_site_symmetry_A
_geom_hbond_distance_DH
_geom_hbond_distance_HA
_geom_hbond_distance_DA
_geom_hbond_angle_DHA
C7 H7b S2 4_576 0.98 2.79 3.734(3) 162
C13 H13 S4 3_666 0.95 2.82 3.634(2) 145
C21 H21 S1 2_656 0.95 2.84 3.684(3) 149
C20 H20 Cg1 4_575 0.95 2.74 3.687(2) 173

loop_
_geom_torsion_atom_site_label_1
_geom_torsion_atom_site_label_2
_geom_torsion_atom_site_label_3
_geom_torsion_atom_site_label_4
_geom_torsion_site_symmetry_1
_geom_torsion_site_symmetry_2
_geom_torsion_site_symmetry_3
_geom_torsion_site_symmetry_4
_geom_torsion
_geom_torsion_publ_flag
N3 Zn S1 C1 . . . . 85.85(10) ?
N4 Zn S1 C1 . . . . 27.03(19) ?
S3 Zn S1 C1 . . . . -104.98(8) ?
S4 Zn S1 C1 . . . . -177.95(8) ?
S2 Zn S1 C1 . . . . -2.27(8) ?
N3 Zn S2 C1 . . . . -93.38(9) ?
N4 Zn S2 C1 . . . . -169.12(9) ?
S1 Zn S2 C1 . . . . 2.27(8) ?
S3 Zn S2 C1 . . . . 96.72(8) ?
S4 Zn S2 C1 . . . . 27.68(16) ?
N3 Zn S3 C6 . . . . 43.33(19) ?
N4 Zn S3 C6 . . . . 94.43(9) ?
S1 Zn S3 C6 . . . . -98.71(8) ?
S4 Zn S3 C6 . . . . -1.70(8) ?
S2 Zn S3 C6 . . . . -171.90(8) ?
N3 Zn S4 C6 . . . . -165.83(9) ?
N4 Zn S4 C6 . . . . -89.58(9) ?
S1 Zn S4 C6 . . . . 97.88(8) ?
S3 Zn S4 C6 . . . . 1.70(8) ?
S2 Zn S4 C6 . . . . 73.51(16) ?
N4 Zn N3 C11 . . . . -179.2(2) ?
S1 Zn N3 C11 . . . . 16.4(2) ?
S3 Zn N3 C11 . . . . -125.9(2) ?
S4 Zn N3 C11 . . . . -83.45(19) ?
S2 Zn N3 C11 . . . . 87.97(19) ?
N4 Zn N3 C15 . . . . 4.09(15) ?
S1 Zn N3 C15 . . . . -160.28(15) ?
S3 Zn N3 C15 . . . . 57.4(3) ?
S4 Zn N3 C15 . . . . 99.85(15) ?
S2 Zn N3 C15 . . . . -88.72(15) ?
N3 Zn N4 C22 . . . . 177.8(2) ?
S1 Zn N4 C22 . . . . -120.7(2) ?
S3 Zn N4 C22 . . . . 11.9(2) ?
S4 Zn N4 C22 . . . . 84.1(2) ?
S2 Zn N4 C22 . . . . -93.0(2) ?
N3 Zn N4 C16 . . . . -2.91(15) ?
S1 Zn N4 C16 . . . . 58.6(3) ?
S3 Zn N4 C16 . . . . -168.78(15) ?
S4 Zn N4 C16 . . . . -96.59(15) ?
S2 Zn N4 C16 . . . . 86.31(15) ?
C2 N1 C1 S1 . . . . 176.6(2) ?
C3 N1 C1 S1 . . . . -0.1(4) ?
C2 N1 C1 S2 . . . . -5.7(4) ?
C3 N1 C1 S2 . . . . 177.6(2) ?
Zn S1 C1 N1 . . . . -178.6(2) ?
Zn S1 C1 S2 . . . . 3.58(13) ?
Zn S2 C1 N1 . . . . 178.6(2) ?
Zn S2 C1 S1 . . . . -3.50(12) ?
C1 N1 C3 C4 . . . . 106.4(3) ?
C2 N1 C3 C4 . . . . -70.4(4) ?
C1 N1 C3 C5 . . . . -126.5(3) ?
C2 N1 C3 C5 . . . . 56.7(4) ?
C7 N2 C6 S4 . . . . -177.3(2) ?
C8 N2 C6 S4 . . . . -2.4(3) ?
C7 N2 C6 S3 . . . . 3.8(3) ?
C8 N2 C6 S3 . . . . 178.72(19) ?
Zn S4 C6 N2 . . . . 178.5(2) ?
Zn S4 C6 S3 . . . . -2.66(13) ?
Zn S3 C6 N2 . . . . -178.4(2) ?
Zn S3 C6 S4 . . . . 2.67(13) ?
C6 N2 C8 C9 . . . . -106.7(3) ?
C7 N2 C8 C9 . . . . 68.4(3) ?
C6 N2 C8 C10 . . . . 128.3(3) ?
C7 N2 C8 C10 . . . . -56.7(3) ?
C15 N3 C11 C12 . . . . -0.3(3) ?
Zn N3 C11 C12 . . . . -176.88(17) ?
N3 C11 C12 C13 . . . . 0.7(4) ?
C11 C12 C13 C14 . . . . -0.6(3) ?
C12 C13 C14 C15 . . . . 0.1(3) ?
C12 C13 C14 C19 . . . . -178.4(2) ?
C11 N3 C15 C14 . . . . -0.2(3) ?
Zn N3 C15 C14 . . . . 176.82(17) ?
C11 N3 C15 C16 . . . . 178.2(2) ?
Zn N3 C15 C16 . . . . -4.8(2) ?
C13 C14 C15 N3 . . . . 0.3(3) ?
C19 C14 C15 N3 . . . . 178.9(2) ?
C13 C14 C15 C16 . . . . -178.1(2) ?
C19 C14 C15 C16 . . . . 0.5(3) ?
C22 N4 C16 C17 . . . . -0.3(3) ?
Zn N4 C16 C17 . . . . -179.72(17) ?
C22 N4 C16 C15 . . . . -179.2(2) ?
Zn N4 C16 C15 . . . . 1.5(3) ?
N3 C15 C16 N4 . . . . 2.2(3) ?
C14 C15 C16 N4 . . . . -179.3(2) ?
N3 C15 C16 C17 . . . . -176.6(2) ?
C14 C15 C16 C17 . . . . 1.9(3) ?
N4 C16 C17 C20 . . . . -0.9(3) ?
C15 C16 C17 C20 . . . . 177.9(2) ?
N4 C16 C17 C18 . . . . 178.4(2) ?
C15 C16 C17 C18 . . . . -2.8(3) ?
C20 C17 C18 C19 . . . . -179.3(2) ?
C16 C17 C18 C19 . . . . 1.4(4) ?
C17 C18 C19 C14 . . . . 1.0(4) ?
C15 C14 C19 C18 . . . . -2.0(4) ?
C13 C14 C19 C18 . . . . 176.5(2) ?
C16 C17 C20 C21 . . . . 1.2(3) ?
C18 C17 C20 C21 . . . . -178.1(2) ?
C17 C20 C21 C22 . . . . -0.2(4) ?
C16 N4 C22 C21 . . . . 1.4(4) ?
Zn N4 C22 C21 . . . . -179.31(18) ?
C20 C21 C22 N4 . . . . -1.1(4) ?
